data_2224509
loop_
_publ_author_name
'He, Long'
'Qin, Hong-Mei'
'Chen, Lian-Mei'

_publ_section_title
;
 3-(2-Bromophenyl)-<i>N</i>-phenyloxirane-2-carboxamide
;
_journal_coeditor_code XU2664
_journal_issue 12
_journal_name_full 'Acta Crystallographica Section E'
_journal_page_first o2999
_journal_paper_doi 10.1107/S1600536809045929
_journal_volume 65
_journal_year 2009
_chemical_formula_iupac 'C15 H12 Br N O2'
_chemical_formula_moiety 'C15 H12 Br N O2'
_chemical_formula_sum 'C15 H12 Br N O2'
_chemical_formula_weight 318.17
_chemical_name_systematic
;
3-(2-Bromophenyl)-<i>N</i>-phenyloxirane-2-carboxamide
;
_space_group_IT_number 19
_symmetry_cell_setting orthorhombic
_symmetry_space_group_name_Hall 'P 2ac 2ab'
_symmetry_space_group_name_H-M 'P 21 21 21'
_atom_sites_solution_hydrogens geom
_atom_sites_solution_primary direct
_atom_sites_solution_secondary difmap
_audit_creation_method SHELXL-97
_cell_angle_alpha 90.00
_cell_angle_beta 90.00
_cell_angle_gamma 90.00
_cell_formula_units_Z 4
_cell_length_a 6.71700(10)
_cell_length_b 10.0370(2)
_cell_length_c 20.4287(3)
_cell_measurement_reflns_used 15647
_cell_measurement_temperature 295(2)
_cell_measurement_theta_max 72.0552
_cell_measurement_theta_min 2.1604
_cell_volume 1377.27(4)
_computing_cell_refinement 'CrysAlis Pro (Oxford Diffraction, 2009)'
_computing_data_collection 'CrysAlis Pro (Oxford Diffraction, 2009)'
_computing_data_reduction 'CrysAlis Pro (Oxford Diffraction, 2009)'
_computing_molecular_graphics 'ORTEP-3 (Farrugia, 1997)'
_computing_publication_material 'SHELXL97 (Sheldrick, 2008)'
_computing_structure_refinement 'SHELXL97 (Sheldrick, 2008)'
_computing_structure_solution 'SHELXS97 (Sheldrick, 2008)'
_diffrn_ambient_temperature 295(2)
_diffrn_detector_area_resol_mean 15.9149
_diffrn_measured_fraction_theta_full 0.994
_diffrn_measured_fraction_theta_max 0.994
_diffrn_measurement_device_type 'Oxford Diffraction Gemini S Ultra'
_diffrn_measurement_method \w
_diffrn_radiation_monochromator mirror
_diffrn_radiation_source 'Enhance Ultra (Cu) X-ray Source'
_diffrn_radiation_type CuK\a
_diffrn_radiation_wavelength 1.54184
_diffrn_reflns_av_R_equivalents 0.0283
_diffrn_reflns_av_sigmaI/netI 0.0126
_diffrn_reflns_limit_h_max 8
_diffrn_reflns_limit_h_min -8
_diffrn_reflns_limit_k_max 12
_diffrn_reflns_limit_k_min -11
_diffrn_reflns_limit_l_max 25
_diffrn_reflns_limit_l_min -24
_diffrn_reflns_number 17721
_diffrn_reflns_theta_full 72.31
_diffrn_reflns_theta_max 72.31
_diffrn_reflns_theta_min 4.33
_diffrn_standards_number 0
_exptl_absorpt_coefficient_mu 4.048
_exptl_absorpt_correction_T_max 0.3236
_exptl_absorpt_correction_T_min 0.2943
_exptl_absorpt_correction_type multi-scan
_exptl_absorpt_process_details
;
(CrysAlis Pro; Oxford Diffraction, 2009)
;
_exptl_crystal_colour colorless
_exptl_crystal_density_diffrn 1.534
_exptl_crystal_density_method 'not measured'
_exptl_crystal_description block
_exptl_crystal_F_000 640
_exptl_crystal_size_max 0.40
_exptl_crystal_size_mid 0.40
_exptl_crystal_size_min 0.36
_refine_diff_density_max 0.327
_refine_diff_density_min -0.421
_refine_ls_abs_structure_details 'Flack (1983), 1104 Friedel pairs'
_refine_ls_abs_structure_Flack -0.008(18)
_refine_ls_extinction_coef 0.0074(5)
_refine_ls_extinction_expression Fc^*^=kFc[1+0.001xFc^2^\l^3^/sin(2\q)]^-1/4^
_refine_ls_extinction_method 'SHELXL97 (Sheldrick, 2008)'
_refine_ls_goodness_of_fit_ref 1.005
_refine_ls_hydrogen_treatment mixed
_refine_ls_matrix_type full
_refine_ls_number_parameters 177
_refine_ls_number_reflns 2701
_refine_ls_number_restraints 0
_refine_ls_restrained_S_all 1.005
_refine_ls_R_factor_all 0.0283
_refine_ls_R_factor_gt 0.0281
_refine_ls_shift/su_max 0.001
_refine_ls_shift/su_mean 0.000
_refine_ls_structure_factor_coef Fsqd
_refine_ls_weighting_details 'calc w=1/[\s^2^(Fo^2^)+(0.035P)^2^+0.5235P] where P=(Fo^2^+2Fc^2^)/3'
_refine_ls_weighting_scheme calc
_refine_ls_wR_factor_gt 0.0687
_refine_ls_wR_factor_ref 0.0688
_reflns_number_gt 2675
_reflns_number_total 2701
_reflns_threshold_expression I>2\s(I)
_cod_data_source_file xu2664.cif
_cod_data_source_block I
_cod_database_code 2224509
_cod_database_fobs_code 2224509

loop_
_symmetry_equiv_pos_as_xyz
'x, y, z'
'-x+1/2, -y, z+1/2'
'x+1/2, -y+1/2, -z'
'-x, y+1/2, -z+1/2'

loop_
_atom_site_type_symbol
_atom_site_label
_atom_site_fract_x
_atom_site_fract_y
_atom_site_fract_z
_atom_site_U_iso_or_equiv
_atom_site_adp_type
_atom_site_calc_flag
_atom_site_refinement_flags
_atom_site_occupancy
_atom_site_disorder_assembly
_atom_site_disorder_group
Br Br1 -0.14003(5) 0.63054(3) 0.557209(16) 0.07563(15) Uani d . 1 . .
O O1 -0.1933(3) 0.23595(16) 0.66346(9) 0.0567(4) Uani d . 1 . .
O O2 -0.0059(3) 0.50889(16) 0.76057(10) 0.0637(5) Uani d . 1 . .
N N1 0.1077(3) 0.29560(18) 0.75313(9) 0.0437(4) Uani d . 1 . .
C C5 0.1656(4) 0.2794(3) 0.59008(13) 0.0582(6) Uani d . 1 . .
H H5 0.1480 0.2015 0.6140 0.070 Uiso calc R 1 . .
C C6 0.0186(3) 0.3772(2) 0.59138(10) 0.0470(5) Uani d . 1 . .
C C15 0.3410(4) 0.4080(2) 0.82806(11) 0.0520(5) Uani d . 1 . .
H H15 0.2588 0.4823 0.8314 0.062 Uiso calc R 1 . .
C C9 -0.0201(3) 0.3947(2) 0.74074(11) 0.0440(4) Uani d . 1 . .
C C8 -0.1951(3) 0.3600(2) 0.69813(11) 0.0467(5) Uani d . 1 . .
H H8 -0.3253 0.3893 0.7143 0.056 Uiso calc R 1 . .
C C10 0.2882(3) 0.3016(2) 0.78857(10) 0.0407(4) Uani d . 1 . .
C C7 -0.1724(3) 0.3564(2) 0.62606(11) 0.0499(5) Uani d . 1 . .
H H7 -0.2912 0.3828 0.6014 0.060 Uiso calc R 1 . .
C C11 0.4155(3) 0.1931(2) 0.78350(11) 0.0494(5) Uani d . 1 . .
H H11 0.3828 0.1227 0.7559 0.059 Uiso calc R 1 . .
C C1 0.0535(4) 0.4931(2) 0.55591(11) 0.0502(5) Uani d . 1 . .
C C12 0.5905(4) 0.1889(3) 0.81914(14) 0.0607(6) Uani d . 1 . .
H H12 0.6734 0.1149 0.8162 0.073 Uiso calc R 1 . .
C C2 0.2261(5) 0.5119(3) 0.52052(13) 0.0654(7) Uani d . 1 . .
H H2 0.2477 0.5908 0.4977 0.078 Uiso calc R 1 . .
C C3 0.3657(5) 0.4116(3) 0.51958(14) 0.0723(7) Uani d . 1 . .
H H3 0.4815 0.4227 0.4952 0.087 Uiso calc R 1 . .
C C13 0.6420(4) 0.2934(3) 0.85879(13) 0.0655(7) Uani d . 1 . .
H H13 0.7594 0.2905 0.8829 0.079 Uiso calc R 1 . .
C C14 0.5199(4) 0.4020(3) 0.86281(13) 0.0641(7) Uani d . 1 . .
H H14 0.5567 0.4734 0.8892 0.077 Uiso calc R 1 . .
C C4 0.3375(4) 0.2965(3) 0.55369(14) 0.0680(7) Uani d . 1 . .
H H4 0.4334 0.2297 0.5525 0.082 Uiso calc R 1 . .
H H1 0.074(3) 0.225(3) 0.7406(12) 0.037(6) Uiso d . 1 . .

loop_
_atom_site_aniso_label
_atom_site_aniso_U_11
_atom_site_aniso_U_22
_atom_site_aniso_U_33
_atom_site_aniso_U_12
_atom_site_aniso_U_13
_atom_site_aniso_U_23
Br1 0.0896(2) 0.05464(17) 0.0827(2) 0.01486(15) 0.01432(17) 0.01807(14)
O1 0.0611(10) 0.0400(8) 0.0689(10) -0.0133(7) -0.0136(8) 0.0087(7)
O2 0.0677(10) 0.0342(8) 0.0891(12) 0.0036(8) -0.0200(10) -0.0011(8)
N1 0.0487(10) 0.0311(8) 0.0515(9) -0.0032(8) -0.0056(8) -0.0002(7)
C5 0.0618(15) 0.0547(13) 0.0581(13) 0.0042(12) -0.0126(12) -0.0037(11)
C6 0.0500(11) 0.0458(11) 0.0453(10) -0.0031(11) -0.0122(8) -0.0024(9)
C15 0.0584(13) 0.0455(11) 0.0520(11) 0.0046(10) -0.0047(11) -0.0052(9)
C9 0.0473(10) 0.0332(10) 0.0515(11) -0.0039(8) -0.0011(9) 0.0071(8)
C8 0.0418(10) 0.0375(10) 0.0609(12) -0.0063(9) -0.0036(8) 0.0089(10)
C10 0.0442(10) 0.0386(10) 0.0392(9) -0.0030(8) 0.0020(8) 0.0079(8)
C7 0.0459(11) 0.0448(11) 0.0589(12) -0.0055(10) -0.0150(9) 0.0106(10)
C11 0.0517(12) 0.0425(11) 0.0541(12) 0.0011(9) 0.0042(9) 0.0029(9)
C1 0.0604(12) 0.0462(11) 0.0441(10) -0.0012(9) -0.0009(10) -0.0020(10)
C12 0.0477(12) 0.0615(14) 0.0730(16) 0.0100(11) 0.0029(11) 0.0138(12)
C2 0.0782(17) 0.0652(16) 0.0528(13) -0.0086(14) 0.0095(12) -0.0001(12)
C3 0.0631(16) 0.091(2) 0.0629(15) -0.0026(16) 0.0099(14) -0.0143(14)
C13 0.0525(13) 0.0838(19) 0.0602(13) 0.0019(15) -0.0100(12) 0.0111(13)
C14 0.0696(16) 0.0679(16) 0.0548(13) -0.0056(14) -0.0149(12) -0.0083(12)
C4 0.0624(15) 0.0748(17) 0.0669(15) 0.0141(13) -0.0095(15) -0.0156(14)

loop_
_atom_type_symbol
_atom_type_description
_atom_type_scat_dispersion_real
_atom_type_scat_dispersion_imag
_atom_type_scat_source
C C 0.0181 0.0091 'International Tables Vol C Tables 4.2.6.8 and 6.1.1.4'
H H 0.0000 0.0000 'International Tables Vol C Tables 4.2.6.8 and 6.1.1.4'
N N 0.0311 0.0180 'International Tables Vol C Tables 4.2.6.8 and 6.1.1.4'
O O 0.0492 0.0322 'International Tables Vol C Tables 4.2.6.8 and 6.1.1.4'
Br Br -0.6763 1.2805 'International Tables Vol C Tables 4.2.6.8 and 6.1.1.4'

loop_
_geom_angle_atom_site_label_1
_geom_angle_atom_site_label_2
_geom_angle_atom_site_label_3
_geom_angle_site_symmetry_1
_geom_angle_site_symmetry_3
_geom_angle
_geom_angle_publ_flag
C8 O1 C7 . . 62.11(14) ?
C9 N1 C10 . . 127.97(19) ?
C9 N1 H1 . . 115.1(18) ?
C10 N1 H1 . . 116.8(18) ?
C4 C5 C6 . . 121.0(3) ?
C4 C5 H5 . . 119.5 ?
C6 C5 H5 . . 119.5 ?
C1 C6 C5 . . 117.4(2) ?
C1 C6 C7 . . 120.9(2) ?
C5 C6 C7 . . 121.7(2) ?
C10 C15 C14 . . 118.9(2) ?
C10 C15 H15 . . 120.6 ?
C14 C15 H15 . . 120.6 ?
O2 C9 N1 . . 125.9(2) ?
O2 C9 C8 . . 118.1(2) ?
N1 C9 C8 . . 116.05(19) ?
O1 C8 C7 . . 59.09(14) ?
O1 C8 C9 . . 118.74(18) ?
C7 C8 C9 . . 120.07(19) ?
O1 C8 H8 . . 115.7 ?
C7 C8 H8 . . 115.7 ?
C9 C8 H8 . . 115.7 ?
C15 C10 C11 . . 119.4(2) ?
C15 C10 N1 . . 123.5(2) ?
C11 C10 N1 . . 117.1(2) ?
O1 C7 C6 . . 117.2(2) ?
O1 C7 C8 . . 58.80(14) ?
C6 C7 C8 . . 124.15(18) ?
O1 C7 H7 . . 114.9 ?
C6 C7 H7 . . 114.9 ?
C8 C7 H7 . . 114.9 ?
C12 C11 C10 . . 120.6(2) ?
C12 C11 H11 . . 119.7 ?
C10 C11 H11 . . 119.7 ?
C2 C1 C6 . . 121.9(2) ?
C2 C1 Br1 . . 118.96(19) ?
C6 C1 Br1 . . 119.09(17) ?
C13 C12 C11 . . 120.1(2) ?
C13 C12 H12 . . 119.9 ?
C11 C12 H12 . . 119.9 ?
C3 C2 C1 . . 118.7(3) ?
C3 C2 H2 . . 120.6 ?
C1 C2 H2 . . 120.6 ?
C4 C3 C2 . . 121.2(3) ?
C4 C3 H3 . . 119.4 ?
C2 C3 H3 . . 119.4 ?
C14 C13 C12 . . 119.7(2) ?
C14 C13 H13 . . 120.2 ?
C12 C13 H13 . . 120.2 ?
C13 C14 C15 . . 121.3(2) ?
C13 C14 H14 . . 119.3 ?
C15 C14 H14 . . 119.3 ?
C3 C4 C5 . . 119.7(3) ?
C3 C4 H4 . . 120.1 ?
C5 C4 H4 . . 120.1 ?

loop_
_geom_bond_atom_site_label_1
_geom_bond_atom_site_label_2
_geom_bond_site_symmetry_2
_geom_bond_distance
_geom_bond_publ_flag
Br1 C1 . 1.896(2) ?
O1 C8 . 1.433(3) ?
O1 C7 . 1.437(3) ?
O2 C9 . 1.219(3) ?
N1 C9 . 1.338(3) ?
N1 C10 . 1.414(3) ?
N1 H1 . 0.78(3) ?
C5 C4 . 1.384(4) ?
C5 C6 . 1.392(3) ?
C5 H5 . 0.9300 ?
C6 C1 . 1.390(3) ?
C6 C7 . 1.481(3) ?
C15 C10 . 1.385(3) ?
C15 C14 . 1.397(4) ?
C15 H15 . 0.9300 ?
C9 C8 . 1.503(3) ?
C8 C7 . 1.481(3) ?
C8 H8 . 0.9800 ?
C10 C11 . 1.388(3) ?
C7 H7 . 0.9800 ?
C11 C12 . 1.384(4) ?
C11 H11 . 0.9300 ?
C1 C2 . 1.380(4) ?
C12 C13 . 1.370(4) ?
C12 H12 . 0.9300 ?
C2 C3 . 1.375(5) ?
C2 H2 . 0.9300 ?
C3 C4 . 1.363(5) ?
C3 H3 . 0.9300 ?
C13 C14 . 1.366(4) ?
C13 H13 . 0.9300 ?
C14 H14 . 0.9300 ?
C4 H4 . 0.9300 ?

loop_
_geom_hbond_atom_site_label_D
_geom_hbond_atom_site_label_H
_geom_hbond_atom_site_label_A
_geom_hbond_site_symmetry_A
_geom_hbond_distance_DH
_geom_hbond_distance_HA
_geom_hbond_distance_DA
_geom_hbond_angle_DHA
N1 H1 O2 4_546 0.79(3) 2.22(3) 2.971(2) 161(2)
C15 H15 O1 4_556 0.93 2.59 3.442(3) 153.3

loop_
_geom_torsion_atom_site_label_1
_geom_torsion_atom_site_label_2
_geom_torsion_atom_site_label_3
_geom_torsion_atom_site_label_4
_geom_torsion_site_symmetry_1
_geom_torsion_site_symmetry_2
_geom_torsion_site_symmetry_3
_geom_torsion_site_symmetry_4
_geom_torsion
_geom_torsion_publ_flag
C4 C5 C6 C1 . . . . -1.3(3) ?
C4 C5 C6 C7 . . . . 175.4(2) ?
C10 N1 C9 O2 . . . . -3.1(4) ?
C10 N1 C9 C8 . . . . 176.5(2) ?
C7 O1 C8 C9 . . . . -109.7(2) ?
O2 C9 C8 O1 . . . . 167.2(2) ?
N1 C9 C8 O1 . . . . -12.5(3) ?
O2 C9 C8 C7 . . . . 98.3(3) ?
N1 C9 C8 C7 . . . . -81.4(3) ?
C14 C15 C10 C11 . . . . -1.2(3) ?
C14 C15 C10 N1 . . . . 177.8(2) ?
C9 N1 C10 C15 . . . . 14.1(3) ?
C9 N1 C10 C11 . . . . -166.9(2) ?
C8 O1 C7 C6 . . . . 115.3(2) ?
C1 C6 C7 O1 . . . . -177.83(19) ?
C5 C6 C7 O1 . . . . 5.5(3) ?
C1 C6 C7 C8 . . . . -108.6(2) ?
C5 C6 C7 C8 . . . . 74.7(3) ?
C9 C8 C7 O1 . . . . 107.5(2) ?
O1 C8 C7 C6 . . . . -103.6(2) ?
C9 C8 C7 C6 . . . . 3.9(4) ?
C15 C10 C11 C12 . . . . 2.1(3) ?
N1 C10 C11 C12 . . . . -176.9(2) ?
C5 C6 C1 C2 . . . . 0.1(3) ?
C7 C6 C1 C2 . . . . -176.7(2) ?
C5 C6 C1 Br1 . . . . -178.98(16) ?
C7 C6 C1 Br1 . . . . 4.2(3) ?
C10 C11 C12 C13 . . . . -1.4(4) ?
C6 C1 C2 C3 . . . . 1.1(4) ?
Br1 C1 C2 C3 . . . . -179.8(2) ?
C1 C2 C3 C4 . . . . -1.2(4) ?
C11 C12 C13 C14 . . . . -0.2(4) ?
C12 C13 C14 C15 . . . . 1.1(4) ?
C10 C15 C14 C13 . . . . -0.4(4) ?
C2 C3 C4 C5 . . . . 0.0(4) ?
C6 C5 C4 C3 . . . . 1.3(4) ?

loop_
_cod_related_entry_id
_cod_related_entry_database
_cod_related_entry_code
1 ChemSpider 24743763
